data_7712190
loop_
_publ_author_name
'David, Arthur H. G.'
'Goodwin, Rosemary J.'
'White, Nicholas G.'

_publ_section_title
;
 Supramolecular chemistry of two new bis(1,2,3-triazolyl)pyridine
 macrocycles: metal complexation, self-assembly and anion binding.
;
_journal_issue 7
_journal_name_full 'Dalton transactions (Cambridge, England : 2003)'
_journal_page_first 1902
_journal_page_last 1912
_journal_paper_doi 10.1039/d2dt03985k
_journal_volume 52
_journal_year 2023
_chemical_compound_source synthesized
_chemical_formula_moiety '2(C37 H35 N9 O6), 2(C16 H36 N), C2 H3 N, 0.5(H 2 O), 2(Br)'
_chemical_formula_sum 'C108 H146 Br2 N21 O12.5'
_chemical_formula_weight 2098.29
_space_group_IT_number 2
_space_group_name_Hall '-P 1'
_space_group_name_H-M_alt 'P -1'
_symmetry_cell_setting triclinic
_symmetry_space_group_name_Hall '-P 1'
_symmetry_space_group_name_H-M 'P -1'
_atom_sites_solution_hydrogens difmap
_atom_sites_solution_primary other
_audit_update_record
;
2022-12-12 deposited with the CCDC.	2023-01-16 downloaded from the CCDC.
;
_cell_angle_alpha 106.89(3)
_cell_angle_beta 90.64(3)
_cell_angle_gamma 92.77(3)
_cell_formula_units_Z 2
_cell_length_a 16.286(3)
_cell_length_b 16.323(3)
_cell_length_c 21.177(4)
_cell_measurement_reflns_used 37252
_cell_measurement_temperature 100
_cell_measurement_theta_max 26.4
_cell_measurement_theta_min 1.01
_cell_volume 5378.6(19)
_computing_cell_refinement 'XDS (Kabsch, 2010)'
_computing_data_collection 'AS QEGUI'
_computing_data_reduction 'XDS (Kabsch, 2010)'
_computing_publication_material 'CRYSTALS (Betteridge et al., 2003)'
_computing_structure_refinement 'CRYSTALS (Betteridge et al., 2003)'
_computing_structure_solution 'Superflip (Palatinus & Chapuis, 2007)'
_diffrn_ambient_temperature 100
_diffrn_measured_fraction_theta_full 0.923
_diffrn_measured_fraction_theta_max 0.921
_diffrn_measurement_device_type 'Dectris Eiger 16M'
_diffrn_measurement_method 'Omega Scan'
_diffrn_radiation_monochromator 'Silicon Double Crystal'
_diffrn_radiation_source 'MX2 Beamline Australian Synchrotron'
_diffrn_radiation_type Synchrotron
_diffrn_radiation_wavelength 0.71075
_diffrn_reflns_av_R_equivalents 0.048
_diffrn_reflns_av_unetI/netI 0.067
_diffrn_reflns_limit_h_max 20
_diffrn_reflns_limit_h_min -19
_diffrn_reflns_limit_k_max 20
_diffrn_reflns_limit_k_min -20
_diffrn_reflns_limit_l_max 26
_diffrn_reflns_limit_l_min -26
_diffrn_reflns_number 37252
_diffrn_reflns_theta_full 25.053
_diffrn_reflns_theta_max 26.372
_diffrn_reflns_theta_min 1.005
_diffrn_standards_number 0
_exptl_absorpt_coefficient_mu 0.824
_exptl_crystal_colour colourless
_exptl_crystal_density_diffrn 1.296
_exptl_crystal_density_meas ?
_exptl_crystal_density_method 'not measured'
_exptl_crystal_description block
_exptl_crystal_F_000 2222
_exptl_crystal_recrystallization_method 'Re-crystallisation from solvent: Acetonitrile/diethyl ether'
_exptl_crystal_size_max 0.20
_exptl_crystal_size_mid 0.10
_exptl_crystal_size_min 0.05
_refine_diff_density_max 3.59
_refine_diff_density_min -0.85
_refine_ls_extinction_method None
_refine_ls_goodness_of_fit_ref 0.9952
_refine_ls_hydrogen_treatment constr
_refine_ls_matrix_type full
_refine_ls_number_parameters 1297
_refine_ls_number_reflns 20281
_refine_ls_number_restraints 3
_refine_ls_R_factor_all 0.0686
_refine_ls_R_factor_gt 0.0618
_refine_ls_shift/su_max 0.0253981
_refine_ls_shift/su_mean 0.0000756
_refine_ls_structure_factor_coef Fsqd
_refine_ls_weighting_details
;
 Method= Modified Sheldrick 
 w=1/[\s^2^(F^2^) + ( 0.13P)^2^ + 2.29P] 
 ,where P=(max(Fo^2^,0) + 2Fc^2^)/3 
;
_refine_ls_weighting_scheme calc
_refine_ls_wR_factor_all 0.1774
_refine_ls_wR_factor_gt 0.1676
_refine_ls_wR_factor_ref 0.1774
_reflns_limit_h_max 20
_reflns_limit_h_min -20
_reflns_limit_k_max 19
_reflns_limit_k_min -20
_reflns_limit_l_max 26
_reflns_limit_l_min 0
_reflns_number_gt 17253
_reflns_number_total 20284
_reflns_threshold_expression I>2.0\s(I)
_oxford_diffrn_Wilson_B_factor 2.41
_oxford_diffrn_Wilson_scale 52.16
_oxford_refine_ls_scale 0.14276(6)
_cod_data_source_file d2dt03985k4.cif
_cod_data_source_block 8Br
_cod_depositor_comments
;
The following automatic conversions were performed:

data item '_exptl_crystal_density_meas' value 'not measured' was
changed to '?' -- the value is perceived as not measured.

Automatic conversion script
Id: cif_fix_values 7556 2019-12-06 15:28:31Z antanas 

 Adding full bibliography for 7712183--7712190.cif.
;
_cod_original_cell_volume 5378(2)
_cod_original_sg_symbol_H-M 'P -1 '
_cod_original_formula_sum 'C108 H146 Br2 N21 O12.50'
_cod_database_code 7712190
_oxford_refine_reflns_threshold_expression I>-3.0\s(I)
_refine_ls_r_factor_ref 0.0686
_reflns_number_all 20281

loop_
_symmetry_equiv_pos_as_xyz
x,y,z
-x,-y,-z

loop_
_atom_site_label
_atom_site_type_symbol
_atom_site_fract_x
_atom_site_fract_y
_atom_site_fract_z
_atom_site_U_iso_or_equiv
_atom_site_occupancy
_atom_site_adp_type
_atom_site_refinement_flags_posn
_atom_site_refinement_flags_adp
_atom_site_refinement_flags_occupancy
_atom_site_disorder_assembly
_atom_site_disorder_group
_atom_site_attached_hydrogens
N201 N 0.02391(13) 0.79146(13) 0.71701(10) 0.0227 1.0000 Uani . . . . . .
C202 C -0.00777(16) 0.72558(16) 0.65362(12) 0.0261 1.0000 Uani . . . . . .
C203 C -0.07646(17) 0.75336(17) 0.61747(13) 0.0299 1.0000 Uani . . . . . .
C204 C -0.09129(18) 0.69080(18) 0.54880(13) 0.0323 1.0000 Uani . . . . . .
C205 C -0.1629(2) 0.7156(2) 0.51273(14) 0.0386 1.0000 Uani . . . . . .
C211 C -0.04404(15) 0.81549(16) 0.76652(12) 0.0236 1.0000 Uani . . . . . .
C212 C -0.07801(16) 0.74503(17) 0.79441(13) 0.0282 1.0000 Uani . . . . . .
C213 C -0.14618(16) 0.77937(18) 0.84215(13) 0.0287 1.0000 Uani . . . . . .
C214 C -0.17262(19) 0.7188(2) 0.88151(15) 0.0383 1.0000 Uani . . . . . .
C221 C 0.09304(15) 0.75022(16) 0.74334(12) 0.0244 1.0000 Uani . . . . . .
C222 C 0.13162(16) 0.80298(18) 0.80934(14) 0.0307 1.0000 Uani . . . . . .
C223 C 0.20222(16) 0.75684(18) 0.82964(14) 0.0304 1.0000 Uani . . . . . .
C224 C 0.1773(2) 0.6714(2) 0.83993(18) 0.0447 1.0000 Uani . . . . . .
C231 C 0.05401(15) 0.87466(15) 0.70395(12) 0.0230 1.0000 Uani . . . . . .
C232 C 0.11667(17) 0.86603(16) 0.65011(13) 0.0280 1.0000 Uani . . . . . .
C233 C 0.14395(16) 0.95486(17) 0.64422(12) 0.0266 1.0000 Uani . . . . . .
C234 C 0.20113(18) 1.00718(19) 0.70004(14) 0.0342 1.0000 Uani . . . . . .
N301 N 0.50899(13) 0.79222(13) 0.21087(10) 0.0226 1.0000 Uani . . . . . .
C302 C 0.48046(16) 0.74793(17) 0.13975(12) 0.0271 1.0000 Uani . . . . . .
C303 C 0.42119(17) 0.79583(18) 0.10962(13) 0.0292 1.0000 Uani . . . . . .
C304 C 0.40216(17) 0.7460(2) 0.03732(13) 0.0345 1.0000 Uani . . . . . .
C305 C 0.3342(2) 0.7835(2) 0.00654(15) 0.0445 1.0000 Uani . . . . . .
C311 C 0.54182(15) 0.88359(16) 0.22000(12) 0.0237 1.0000 Uani . . . . . .
C312 C 0.61185(16) 0.89734(16) 0.17674(13) 0.0267 1.0000 Uani . . . . . .
C313 C 0.61851(17) 0.99281(17) 0.18233(14) 0.0305 1.0000 Uani . . . . . .
C314 C 0.68964(17) 1.02092(18) 0.14653(14) 0.0310 1.0000 Uani . . . . . .
C321 C 0.57399(16) 0.73776(16) 0.22685(13) 0.0270 1.0000 Uani . . . . . .
C322 C 0.60703(16) 0.76475(17) 0.29781(13) 0.0285 1.0000 Uani . . . . . .
C323 C 0.64576(16) 0.68822(18) 0.31152(14) 0.0303 1.0000 Uani . . . . . .
C324 C 0.67830(19) 0.7089(2) 0.38201(15) 0.0387 1.0000 Uani . . . . . .
C331 C 0.43676(15) 0.80133(17) 0.25771(12) 0.0252 1.0000 Uani . . . . . .
C332 C 0.40273(17) 0.72091(18) 0.27195(13) 0.0302 1.0000 Uani . . . . . .
C333 C 0.33256(17) 0.7442(2) 0.32081(13) 0.0329 1.0000 Uani . . . . . .
C334 C 0.35923(18) 0.80605(19) 0.38789(13) 0.0331 1.0000 Uani . . . . . .
N401 N 0.22070(18) 0.65584(18) 0.62647(14) 0.0462 1.0000 Uani . . . . . .
C402 C 0.21334(17) 0.58401(19) 0.61419(15) 0.0341 1.0000 Uani . . . . . .
C403 C 0.2033(2) 0.4915(2) 0.5974(2) 0.0504 1.0000 Uani . . . . . .
N1 N 0.17259(13) 0.00154(13) 0.02801(10) 0.0233 1.0000 Uani . . . . . .
C2 C 0.17498(15) -0.04638(16) 0.06956(12) 0.0241 1.0000 Uani . . . . . .
C3 C 0.12064(16) -0.11705(17) 0.06471(13) 0.0277 1.0000 Uani . . . . . .
C4 C 0.06137(16) -0.13865(17) 0.01477(13) 0.0280 1.0000 Uani . . . . . .
C5 C 0.05741(15) -0.08981(16) -0.02856(12) 0.0252 1.0000 Uani . . . . . .
C6 C 0.11450(15) -0.02078(16) -0.02059(12) 0.0224 1.0000 Uani . . . . . .
C7 C 0.23889(16) -0.02172(16) 0.12233(12) 0.0246 1.0000 Uani . . . . . .
C8 C 0.29301(16) 0.04844(16) 0.14099(12) 0.0250 1.0000 Uani . . . . . .
N9 N 0.25266(15) -0.07207(15) 0.16243(11) 0.0300 1.0000 Uani . . . . . .
N10 N 0.31338(15) -0.03550(14) 0.20480(11) 0.0300 1.0000 Uani . . . . . .
N11 N 0.33777(13) 0.03775(13) 0.19132(10) 0.0239 1.0000 Uani . . . . . .
C12 C 0.40074(16) 0.09491(17) 0.23393(13) 0.0268 1.0000 Uani . . . . . .
C13 C 0.36490(16) 0.17406(16) 0.27871(12) 0.0260 1.0000 Uani . . . . . .
O14 O 0.35199(11) 0.23297(12) 0.24162(9) 0.0266 1.0000 Uani . . . . . .
C15 C 0.32328(15) 0.31067(16) 0.27695(13) 0.0248 1.0000 Uani . . . . . .
C16 C 0.29188(16) 0.32670(17) 0.33967(13) 0.0287 1.0000 Uani . . . . . .
C17 C 0.26360(16) 0.40722(17) 0.37195(13) 0.0290 1.0000 Uani . . . . . .
C18 C 0.26706(15) 0.47163(16) 0.34161(13) 0.0251 1.0000 Uani . . . . . .
C19 C 0.29877(16) 0.45583(17) 0.27856(13) 0.0268 1.0000 Uani . . . . . .
C20 C 0.32674(16) 0.37587(17) 0.24659(13) 0.0274 1.0000 Uani . . . . . .
O21 O 0.24253(11) 0.55360(11) 0.37017(9) 0.0271 1.0000 Uani . . . . . .
C22 C 0.21919(17) 0.57284(17) 0.43730(13) 0.0292 1.0000 Uani . . . . . .
C23 C 0.20756(17) 0.66754(18) 0.46301(13) 0.0304 1.0000 Uani . . . . . .
N24 N 0.13097(13) 0.69186(14) 0.43886(11) 0.0270 1.0000 Uani . . . . . .
C25 C 0.11403(16) 0.77475(16) 0.45765(12) 0.0251 1.0000 Uani . . . . . .
O26 O 0.16285(11) 0.83088(12) 0.49146(9) 0.0313 1.0000 Uani . . . . . .
C27 C 0.03189(16) 0.79764(16) 0.43738(12) 0.0242 1.0000 Uani . . . . . .
C28 C -0.01202(15) 0.74728(15) 0.38164(12) 0.0237 1.0000 Uani . . . . . .
C29 C -0.08638(16) 0.77262(16) 0.36326(12) 0.0237 1.0000 Uani . . . . . .
C30 C -0.11815(16) 0.84894(16) 0.40106(13) 0.0257 1.0000 Uani . . . . . .
C31 C -0.07570(17) 0.89844(16) 0.45743(13) 0.0276 1.0000 Uani . . . . . .
C32 C -0.00073(16) 0.87370(16) 0.47523(13) 0.0265 1.0000 Uani . . . . . .
O33 O -0.17650(12) 0.75754(13) 0.27078(9) 0.0323 1.0000 Uani . . . . . .
C34 C -0.13239(16) 0.72205(17) 0.30119(12) 0.0252 1.0000 Uani . . . . . .
N35 N -0.12240(14) 0.63695(14) 0.28286(11) 0.0281 1.0000 Uani . . . . . .
C36 C -0.15600(17) 0.58105(18) 0.22030(13) 0.0305 1.0000 Uani . . . . . .
C37 C -0.08680(16) 0.55068(17) 0.17312(12) 0.0271 1.0000 Uani . . . . . .
O38 O -0.12604(11) 0.50068(12) 0.11241(9) 0.0278 1.0000 Uani . . . . . .
C39 C -0.07693(16) 0.45129(16) 0.06557(12) 0.0246 1.0000 Uani . . . . . .
C40 C 0.00801(15) 0.45670(16) 0.06825(12) 0.0251 1.0000 Uani . . . . . .
C41 C 0.05221(15) 0.40377(16) 0.01754(12) 0.0234 1.0000 Uani . . . . . .
C42 C 0.01072(15) 0.34598(15) -0.03532(12) 0.0232 1.0000 Uani . . . . . .
C43 C -0.07485(15) 0.34203(16) -0.03866(13) 0.0255 1.0000 Uani . . . . . .
C44 C -0.11830(15) 0.39393(16) 0.01176(13) 0.0257 1.0000 Uani . . . . . .
O45 O 0.04645(10) 0.28875(11) -0.08794(9) 0.0264 1.0000 Uani . . . . . .
C46 C 0.13403(15) 0.28672(16) -0.08589(13) 0.0245 1.0000 Uani . . . . . .
C47 C 0.15669(15) 0.20501(16) -0.13562(12) 0.0240 1.0000 Uani . . . . . .
N48 N 0.13043(12) 0.12995(13) -0.11506(10) 0.0223 1.0000 Uani . . . . . .
N49 N 0.07606(13) 0.06980(14) -0.15210(10) 0.0253 1.0000 Uani . . . . . .
N50 N 0.06524(13) 0.01014(14) -0.12220(10) 0.0249 1.0000 Uani . . . . . .
C51 C 0.15450(15) 0.10935(16) -0.06071(12) 0.0219 1.0000 Uani . . . . . .
C52 C 0.11243(14) 0.03248(16) -0.06574(12) 0.0222 1.0000 Uani . . . . . .
N101 N 0.31081(13) 1.01017(14) 0.48395(10) 0.0249 1.0000 Uani . . . . . .
C102 C 0.30131(15) 1.05716(16) 0.44164(12) 0.0241 1.0000 Uani . . . . . .
C103 C 0.35552(17) 1.12565(17) 0.44064(13) 0.0282 1.0000 Uani . . . . . .
C104 C 0.42358(18) 1.14374(18) 0.48265(13) 0.0321 1.0000 Uani . . . . . .
C105 C 0.43558(16) 1.09556(17) 0.52516(13) 0.0289 1.0000 Uani . . . . . .
C106 C 0.37701(15) 1.02949(16) 0.52445(12) 0.0242 1.0000 Uani . . . . . .
C107 C 0.23060(15) 1.03124(16) 0.39538(12) 0.0243 1.0000 Uani . . . . . .
C108 C 0.17705(15) 0.96030(16) 0.38365(12) 0.0236 1.0000 Uani . . . . . .
N109 N 0.20932(13) 1.07754(14) 0.35412(11) 0.0277 1.0000 Uani . . . . . .
N110 N 0.14522(14) 1.03871(14) 0.31743(11) 0.0275 1.0000 Uani . . . . . .
N111 N 0.12557(12) 0.96727(13) 0.33555(10) 0.0230 1.0000 Uani . . . . . .
C112 C 0.05750(15) 0.90936(16) 0.30061(13) 0.0241 1.0000 Uani . . . . . .
C113 C 0.08546(16) 0.83683(16) 0.24420(12) 0.0253 1.0000 Uani . . . . . .
O114 O 0.12291(11) 0.77617(11) 0.27089(8) 0.0249 1.0000 Uani . . . . . .
C115 C 0.15757(14) 0.70939(16) 0.22383(12) 0.0219 1.0000 Uani . . . . . .
C116 C 0.13987(15) 0.62621(16) 0.22586(12) 0.0242 1.0000 Uani . . . . . .
C117 C 0.17487(15) 0.55817(16) 0.18116(13) 0.0249 1.0000 Uani . . . . . .
C118 C 0.22777(15) 0.57252(16) 0.13397(12) 0.0237 1.0000 Uani . . . . . .
C119 C 0.24761(15) 0.65614(16) 0.13314(12) 0.0234 1.0000 Uani . . . . . .
C120 C 0.21229(14) 0.72461(15) 0.17839(12) 0.0225 1.0000 Uani . . . . . .
O121 O 0.25622(11) 0.50104(11) 0.08897(9) 0.0273 1.0000 Uani . . . . . .
C122 C 0.31634(16) 0.51608(16) 0.04425(13) 0.0262 1.0000 Uani . . . . . .
C123 C 0.33430(16) 0.43165(17) -0.00470(13) 0.0280 1.0000 Uani . . . . . .
N124 N 0.37339(13) 0.37531(14) 0.02696(11) 0.0262 1.0000 Uani . . . . . .
O125 O 0.30508(11) 0.25538(12) -0.03640(9) 0.0310 1.0000 Uani . . . . . .
C126 C 0.35618(14) 0.29101(16) 0.00824(12) 0.0228 1.0000 Uani . . . . . .
C127 C 0.40317(14) 0.23782(16) 0.04163(12) 0.0220 1.0000 Uani . . . . . .
C128 C 0.45670(14) 0.27273(16) 0.09549(11) 0.0222 1.0000 Uani . . . . . .
C129 C 0.50413(15) 0.22006(16) 0.12014(12) 0.0234 1.0000 Uani . . . . . .
C130 C 0.49787(17) 0.13116(16) 0.09106(13) 0.0274 1.0000 Uani . . . . . .
C131 C 0.44243(17) 0.09616(17) 0.03866(13) 0.0289 1.0000 Uani . . . . . .
C132 C 0.39525(16) 0.14874(16) 0.01447(12) 0.0255 1.0000 Uani . . . . . .
O133 O 0.57484(12) 0.20999(13) 0.21612(9) 0.0328 1.0000 Uani . . . . . .
C134 C 0.55962(15) 0.25492(17) 0.18031(12) 0.0247 1.0000 Uani . . . . . .
N135 N 0.59013(13) 0.33596(14) 0.19142(10) 0.0259 1.0000 Uani . . . . . .
C136 C 0.62855(16) 0.38325(18) 0.25516(13) 0.0282 1.0000 Uani . . . . . .
C137 C 0.56429(16) 0.43654(17) 0.29675(12) 0.0263 1.0000 Uani . . . . . .
O138 O 0.59954(11) 0.47623(12) 0.36124(9) 0.0269 1.0000 Uani . . . . . .
C139 C 0.55011(15) 0.53228(16) 0.40408(12) 0.0236 1.0000 Uani . . . . . .
C140 C 0.47691(16) 0.55914(17) 0.38495(13) 0.0276 1.0000 Uani . . . . . .
C141 C 0.43205(16) 0.61711(17) 0.43090(13) 0.0269 1.0000 Uani . . . . . .
C142 C 0.45892(15) 0.64697(16) 0.49621(12) 0.0244 1.0000 Uani . . . . . .
C143 C 0.53129(16) 0.61909(16) 0.51623(12) 0.0251 1.0000 Uani . . . . . .
C144 C 0.57669(16) 0.56163(17) 0.47012(12) 0.0256 1.0000 Uani . . . . . .
O145 O 0.40904(11) 0.70542(12) 0.53656(9) 0.0277 1.0000 Uani . . . . . .
C146 C 0.42730(17) 0.73157(17) 0.60560(12) 0.0278 1.0000 Uani . . . . . .
C147 C 0.36868(17) 0.79955(17) 0.63738(12) 0.0273 1.0000 Uani . . . . . .
N148 N 0.38362(13) 0.87703(14) 0.61701(10) 0.0248 1.0000 Uani . . . . . .
N149 N 0.44447(14) 0.93475(15) 0.64705(11) 0.0295 1.0000 Uani . . . . . .
N150 N 0.44683(14) 0.99533(15) 0.61743(11) 0.0293 1.0000 Uani . . . . . .
C151 C 0.34680(15) 0.89981(16) 0.56792(12) 0.0245 1.0000 Uani . . . . . .
C152 C 0.38774(16) 0.97599(16) 0.56854(12) 0.0254 1.0000 Uani . . . . . .
Br2 Br 0.51946(2) 0.501278(18) 0.137426(15) 0.0405 1.0000 Uani . . . . . .
Br1 Br 0.007479(18) 0.513424(18) 0.343360(17) 0.0397 1.0000 Uani . . . . . .
H2021 H -0.0246 0.6746 0.6649 0.0309 1.0000 Uiso R . . . . .
H2022 H 0.0382 0.7138 0.6252 0.0306 1.0000 Uiso R . . . . .
H2031 H -0.1263 0.7554 0.6425 0.0355 1.0000 Uiso R . . . . .
H2032 H -0.0624 0.8103 0.6136 0.0354 1.0000 Uiso R . . . . .
H2041 H -0.1006 0.6342 0.5537 0.0390 1.0000 Uiso R . . . . .
H2042 H -0.0423 0.6901 0.5230 0.0391 1.0000 Uiso R . . . . .
H2052 H -0.1659 0.6807 0.4678 0.0584 1.0000 Uiso R . . . . .
H2053 H -0.2136 0.7085 0.5337 0.0576 1.0000 Uiso R . . . . .
H2051 H -0.1547 0.7751 0.5137 0.0577 1.0000 Uiso R . . . . .
H2111 H -0.0222 0.8630 0.8023 0.0283 1.0000 Uiso R . . . . .
H2112 H -0.0885 0.8337 0.7444 0.0274 1.0000 Uiso R . . . . .
H2121 H -0.0345 0.7259 0.8175 0.0342 1.0000 Uiso R . . . . .
H2122 H -0.0997 0.6964 0.7589 0.0340 1.0000 Uiso R . . . . .
H2131 H -0.1275 0.8345 0.8721 0.0356 1.0000 Uiso R . . . . .
H2132 H -0.1936 0.7876 0.8162 0.0347 1.0000 Uiso R . . . . .
H2142 H -0.2183 0.7417 0.9089 0.0574 1.0000 Uiso R . . . . .
H2143 H -0.1280 0.7110 0.9089 0.0580 1.0000 Uiso R . . . . .
H2141 H -0.1912 0.6645 0.8520 0.0576 1.0000 Uiso R . . . . .
H2211 H 0.0719 0.6966 0.7477 0.0289 1.0000 Uiso R . . . . .
H2212 H 0.1351 0.7404 0.7114 0.0283 1.0000 Uiso R . . . . .
H2221 H 0.0910 0.8103 0.8425 0.0372 1.0000 Uiso R . . . . .
H2222 H 0.1510 0.8588 0.8064 0.0371 1.0000 Uiso R . . . . .
H2231 H 0.2263 0.7938 0.8708 0.0375 1.0000 Uiso R . . . . .
H2232 H 0.2436 0.7486 0.7957 0.0368 1.0000 Uiso R . . . . .
H2242 H 0.2216 0.6504 0.8596 0.0677 1.0000 Uiso R . . . . .
H2243 H 0.1321 0.6777 0.8683 0.0680 1.0000 Uiso R . . . . .
H2241 H 0.1616 0.6302 0.7985 0.0682 1.0000 Uiso R . . . . .
H2311 H 0.0778 0.9111 0.7453 0.0269 1.0000 Uiso R . . . . .
H2312 H 0.0060 0.9003 0.6925 0.0270 1.0000 Uiso R . . . . .
H2321 H 0.1646 0.8391 0.6608 0.0344 1.0000 Uiso R . . . . .
H2322 H 0.0921 0.8321 0.6084 0.0340 1.0000 Uiso R . . . . .
H2331 H 0.0965 0.9871 0.6423 0.0313 1.0000 Uiso R . . . . .
H2332 H 0.1729 0.9464 0.6031 0.0312 1.0000 Uiso R . . . . .
H2342 H 0.2128 1.0628 0.6940 0.0513 1.0000 Uiso R . . . . .
H2343 H 0.1762 1.0137 0.7416 0.0510 1.0000 Uiso R . . . . .
H2341 H 0.2514 0.9778 0.6982 0.0503 1.0000 Uiso R . . . . .
H3021 H 0.5300 0.7381 0.1138 0.0322 1.0000 Uiso R . . . . .
H3022 H 0.4544 0.6941 0.1396 0.0329 1.0000 Uiso R . . . . .
H3031 H 0.4458 0.8509 0.1105 0.0350 1.0000 Uiso R . . . . .
H3032 H 0.3709 0.8043 0.1341 0.0340 1.0000 Uiso R . . . . .
H3041 H 0.4513 0.7456 0.0122 0.0406 1.0000 Uiso R . . . . .
H3042 H 0.3855 0.6862 0.0349 0.0410 1.0000 Uiso R . . . . .
H3052 H 0.3258 0.7508 -0.0391 0.0668 1.0000 Uiso R . . . . .
H3053 H 0.3485 0.8420 0.0092 0.0672 1.0000 Uiso R . . . . .
H3051 H 0.2841 0.7813 0.0294 0.0662 1.0000 Uiso R . . . . .
H3111 H 0.5590 0.9067 0.2660 0.0283 1.0000 Uiso R . . . . .
H3112 H 0.4960 0.9148 0.2119 0.0285 1.0000 Uiso R . . . . .
H3121 H 0.6626 0.8807 0.1923 0.0317 1.0000 Uiso R . . . . .
H3122 H 0.6002 0.8635 0.1311 0.0325 1.0000 Uiso R . . . . .
H3131 H 0.6245 1.0259 0.2285 0.0372 1.0000 Uiso R . . . . .
H3132 H 0.5678 1.0055 0.1628 0.0377 1.0000 Uiso R . . . . .
H3142 H 0.6907 1.0815 0.1530 0.0465 1.0000 Uiso R . . . . .
H3143 H 0.7400 1.0068 0.1631 0.0466 1.0000 Uiso R . . . . .
H3141 H 0.6837 0.9928 0.0994 0.0466 1.0000 Uiso R . . . . .
H3211 H 0.6191 0.7396 0.1982 0.0312 1.0000 Uiso R . . . . .
H3212 H 0.5510 0.6797 0.2167 0.0321 1.0000 Uiso R . . . . .
H3221 H 0.6493 0.8120 0.3041 0.0350 1.0000 Uiso R . . . . .
H3222 H 0.5625 0.7827 0.3280 0.0338 1.0000 Uiso R . . . . .
H3231 H 0.6915 0.6731 0.2825 0.0367 1.0000 Uiso R . . . . .
H3232 H 0.6058 0.6403 0.3034 0.0367 1.0000 Uiso R . . . . .
H3242 H 0.7079 0.6624 0.3887 0.0572 1.0000 Uiso R . . . . .
H3243 H 0.7139 0.7600 0.3933 0.0577 1.0000 Uiso R . . . . .
H3241 H 0.6326 0.7185 0.4116 0.0577 1.0000 Uiso R . . . . .
H3311 H 0.4569 0.8412 0.2988 0.0305 1.0000 Uiso R . . . . .
H3312 H 0.3933 0.8268 0.2386 0.0300 1.0000 Uiso R . . . . .
H3321 H 0.4457 0.6964 0.2912 0.0352 1.0000 Uiso R . . . . .
H3322 H 0.3820 0.6787 0.2320 0.0356 1.0000 Uiso R . . . . .
H3331 H 0.2896 0.7694 0.3015 0.0388 1.0000 Uiso R . . . . .
H3332 H 0.3106 0.6913 0.3280 0.0392 1.0000 Uiso R . . . . .
H3342 H 0.3132 0.8153 0.4163 0.0500 1.0000 Uiso R . . . . .
H3343 H 0.3793 0.8600 0.3832 0.0497 1.0000 Uiso R . . . . .
H3341 H 0.4018 0.7816 0.4075 0.0493 1.0000 Uiso R . . . . .
H4031 H 0.2433 0.4722 0.6228 0.0752 1.0000 Uiso R . . . . .
H4032 H 0.1486 0.4760 0.6080 0.0749 1.0000 Uiso R . . . . .
H4033 H 0.2118 0.4675 0.5511 0.0754 1.0000 Uiso R . . . . .
H31 H 0.1245 -0.1482 0.0951 0.0334 1.0000 Uiso R . . . . .
H41 H 0.0249 -0.1861 0.0105 0.0346 1.0000 Uiso R . . . . .
H51 H 0.0179 -0.1017 -0.0623 0.0300 1.0000 Uiso R . . . . .
H81 H 0.2990 0.0949 0.1241 0.0291 1.0000 Uiso R . . . . .
H121 H 0.4249 0.0631 0.2603 0.0322 1.0000 Uiso R . . . . .
H122 H 0.4437 0.1106 0.2079 0.0319 1.0000 Uiso R . . . . .
H131 H 0.4028 0.1997 0.3147 0.0302 1.0000 Uiso R . . . . .
H132 H 0.3137 0.1598 0.2968 0.0307 1.0000 Uiso R . . . . .
H161 H 0.2899 0.2844 0.3612 0.0350 1.0000 Uiso R . . . . .
H171 H 0.2421 0.4170 0.4139 0.0344 1.0000 Uiso R . . . . .
H191 H 0.3025 0.4990 0.2582 0.0320 1.0000 Uiso R . . . . .
H201 H 0.3488 0.3659 0.2047 0.0333 1.0000 Uiso R . . . . .
H222 H 0.2609 0.5582 0.4637 0.0339 1.0000 Uiso R . . . . .
H221 H 0.1687 0.5413 0.4408 0.0357 1.0000 Uiso R . . . . .
H232 H 0.2064 0.6825 0.5107 0.0371 1.0000 Uiso R . . . . .
H231 H 0.2533 0.6989 0.4505 0.0374 1.0000 Uiso R . . . . .
H281 H 0.0101 0.6966 0.3559 0.0294 1.0000 Uiso R . . . . .
H301 H -0.1676 0.8666 0.3884 0.0306 1.0000 Uiso R . . . . .
H311 H -0.0979 0.9483 0.4830 0.0325 1.0000 Uiso R . . . . .
H321 H 0.0291 0.9071 0.5120 0.0316 1.0000 Uiso R . . . . .
H361 H -0.1938 0.6119 0.2017 0.0366 1.0000 Uiso R . . . . .
H362 H -0.1844 0.5328 0.2290 0.0366 1.0000 Uiso R . . . . .
H372 H -0.0568 0.5991 0.1663 0.0332 1.0000 Uiso R . . . . .
H371 H -0.0499 0.5168 0.1903 0.0329 1.0000 Uiso R . . . . .
H401 H 0.0365 0.4959 0.1035 0.0303 1.0000 Uiso R . . . . .
H411 H 0.1097 0.4074 0.0189 0.0277 1.0000 Uiso R . . . . .
H431 H -0.1028 0.3044 -0.0753 0.0311 1.0000 Uiso R . . . . .
H441 H -0.1758 0.3909 0.0095 0.0304 1.0000 Uiso R . . . . .
H462 H 0.1585 0.3359 -0.0969 0.0290 1.0000 Uiso R . . . . .
H461 H 0.1530 0.2881 -0.0422 0.0290 1.0000 Uiso R . . . . .
H471 H 0.2152 0.2058 -0.1397 0.0290 1.0000 Uiso R . . . . .
H472 H 0.1306 0.2001 -0.1776 0.0288 1.0000 Uiso R . . . . .
H511 H 0.1919 0.1405 -0.0284 0.0262 1.0000 Uiso R . . . . .
H1031 H 0.3459 1.1584 0.4125 0.0343 1.0000 Uiso R . . . . .
H1041 H 0.4609 1.1879 0.4815 0.0385 1.0000 Uiso R . . . . .
H1051 H 0.4809 1.1062 0.5544 0.0349 1.0000 Uiso R . . . . .
H1081 H 0.1754 0.9164 0.4037 0.0282 1.0000 Uiso R . . . . .
H1122 H 0.0217 0.9438 0.2828 0.0286 1.0000 Uiso R . . . . .
H1121 H 0.0285 0.8878 0.3325 0.0283 1.0000 Uiso R . . . . .
H1131 H 0.1239 0.8575 0.2175 0.0296 1.0000 Uiso R . . . . .
H1132 H 0.0383 0.8096 0.2174 0.0301 1.0000 Uiso R . . . . .
H1161 H 0.1051 0.6162 0.2573 0.0289 1.0000 Uiso R . . . . .
H1171 H 0.1635 0.5020 0.1827 0.0294 1.0000 Uiso R . . . . .
H1191 H 0.2840 0.6666 0.1022 0.0270 1.0000 Uiso R . . . . .
H1201 H 0.2246 0.7801 0.1776 0.0270 1.0000 Uiso R . . . . .
H1221 H 0.3659 0.5429 0.0695 0.0320 1.0000 Uiso R . . . . .
H1222 H 0.2954 0.5534 0.0205 0.0315 1.0000 Uiso R . . . . .
H1231 H 0.3710 0.4429 -0.0373 0.0331 1.0000 Uiso R . . . . .
H1232 H 0.2834 0.4037 -0.0257 0.0344 1.0000 Uiso R . . . . .
H1281 H 0.4593 0.3310 0.1142 0.0269 1.0000 Uiso R . . . . .
H1301 H 0.5316 0.0969 0.1064 0.0324 1.0000 Uiso R . . . . .
H1311 H 0.4371 0.0366 0.0198 0.0352 1.0000 Uiso R . . . . .
H1321 H 0.3578 0.1251 -0.0206 0.0303 1.0000 Uiso R . . . . .
H1362 H 0.6743 0.4201 0.2486 0.0333 1.0000 Uiso R . . . . .
H1361 H 0.6481 0.3425 0.2764 0.0338 1.0000 Uiso R . . . . .
H1372 H 0.5496 0.4803 0.2778 0.0323 1.0000 Uiso R . . . . .
H1371 H 0.5153 0.4009 0.2991 0.0322 1.0000 Uiso R . . . . .
H1401 H 0.4575 0.5377 0.3410 0.0326 1.0000 Uiso R . . . . .
H1411 H 0.3835 0.6358 0.4177 0.0313 1.0000 Uiso R . . . . .
H1431 H 0.5492 0.6382 0.5602 0.0299 1.0000 Uiso R . . . . .
H1441 H 0.6256 0.5420 0.4829 0.0306 1.0000 Uiso R . . . . .
H1461 H 0.4823 0.7562 0.6142 0.0322 1.0000 Uiso R . . . . .
H1462 H 0.4204 0.6832 0.6233 0.0326 1.0000 Uiso R . . . . .
H1471 H 0.3768 0.8147 0.6845 0.0329 1.0000 Uiso R . . . . .
H1472 H 0.3125 0.7776 0.6245 0.0327 1.0000 Uiso R . . . . .
H1511 H 0.3036 0.8705 0.5409 0.0300 1.0000 Uiso R . . . . .
H1351 H 0.5752 0.3646 0.1662 0.0309 1.0000 Uiso R . . . . .
H351 H -0.0908 0.6151 0.3059 0.0341 1.0000 Uiso R . . . . .
H241 H 0.0945 0.6556 0.4172 0.0323 1.0000 Uiso R . . . . .
H1241 H 0.4150 0.3948 0.0514 0.0304 1.0000 Uiso R . . . . .
O501 O 0.946993(10) 0.457776(10) 0.482064(10) 0.0874 0.5000 Uani . . . . 1 .
H5012 H 1.0000 0.5000 0.5000 0.1317 1.0000 Uiso RS . . . 1 .
H5011 H 0.9619 0.4715 0.4480 0.1032 0.5000 Uiso R . . . 1 .

loop_
_atom_site_aniso_label
_atom_site_aniso_U_11
_atom_site_aniso_U_22
_atom_site_aniso_U_33
_atom_site_aniso_U_23
_atom_site_aniso_U_13
_atom_site_aniso_U_12
N201 0.0278(10) 0.0169(10) 0.0208(10) 0.0015(8) -0.0019(8) 0.0005(8)
C202 0.0375(13) 0.0168(12) 0.0209(11) 0.0013(10) -0.0015(10) -0.0009(10)
C203 0.0374(13) 0.0227(13) 0.0255(12) 0.0022(11) -0.0067(11) -0.0055(11)
C204 0.0457(15) 0.0257(14) 0.0215(12) 0.0029(11) -0.0038(11) -0.0100(11)
C205 0.0538(17) 0.0345(16) 0.0253(13) 0.0089(12) -0.0112(12) -0.0162(13)
C211 0.0252(11) 0.0188(12) 0.0232(11) 0.0009(10) -0.0003(9) 0.0005(9)
C212 0.0305(12) 0.0243(13) 0.0284(13) 0.0054(11) 0.0022(11) 0.0001(10)
C213 0.0288(12) 0.0275(13) 0.0260(12) 0.0025(11) -0.0011(10) -0.0023(10)
C214 0.0399(15) 0.0410(17) 0.0344(15) 0.0125(13) 0.0060(12) -0.0039(13)
C221 0.0278(12) 0.0196(12) 0.0251(12) 0.0050(10) 0.0009(10) 0.0037(9)
C222 0.0323(13) 0.0236(13) 0.0333(14) 0.0034(11) -0.0037(11) 0.0035(10)
C223 0.0314(13) 0.0267(14) 0.0336(14) 0.0101(12) -0.0045(11) 0.0001(11)
C224 0.0488(17) 0.0364(17) 0.0544(19) 0.0240(16) -0.0150(15) -0.0063(14)
C231 0.0306(12) 0.0137(11) 0.0223(11) 0.0019(9) -0.0026(10) -0.0008(9)
C232 0.0368(13) 0.0205(12) 0.0252(12) 0.0039(10) 0.0042(11) 0.0032(10)
C233 0.0315(12) 0.0235(13) 0.0243(12) 0.0058(10) 0.0022(10) 0.0025(10)
C234 0.0392(14) 0.0326(15) 0.0293(13) 0.0081(12) -0.0019(11) -0.0054(12)
N301 0.0293(10) 0.0172(10) 0.0194(9) 0.0029(8) -0.0019(8) -0.0026(8)
C302 0.0362(13) 0.0230(13) 0.0182(11) 0.0009(10) -0.0005(10) -0.0061(10)
C303 0.0343(13) 0.0272(13) 0.0258(12) 0.0087(11) -0.0043(10) -0.0072(11)
C304 0.0315(13) 0.0463(17) 0.0220(12) 0.0057(12) 0.0005(10) -0.0076(12)
C305 0.0464(17) 0.057(2) 0.0297(14) 0.0136(15) -0.0106(13) -0.0060(15)
C311 0.0304(12) 0.0169(11) 0.0201(11) 0.0004(9) -0.0019(10) -0.0016(9)
C312 0.0321(12) 0.0201(12) 0.0240(12) 0.0011(10) 0.0003(10) -0.0026(10)
C313 0.0324(13) 0.0228(13) 0.0374(14) 0.0101(11) 0.0057(11) 0.0031(10)
C314 0.0351(13) 0.0232(13) 0.0321(13) 0.0051(11) 0.0016(11) -0.0066(10)
C321 0.0313(12) 0.0186(12) 0.0283(13) 0.0026(10) -0.0011(10) 0.0007(10)
C322 0.0324(13) 0.0224(13) 0.0276(13) 0.0033(11) -0.0067(10) -0.0033(10)
C323 0.0309(12) 0.0274(14) 0.0323(13) 0.0081(11) -0.0020(11) 0.0017(11)
C324 0.0429(15) 0.0344(16) 0.0390(16) 0.0114(13) -0.0081(13) 0.0017(13)
C331 0.0289(12) 0.0249(13) 0.0207(11) 0.0054(10) -0.0002(10) -0.0021(10)
C332 0.0382(14) 0.0268(14) 0.0233(12) 0.0056(11) -0.0048(11) -0.0096(11)
C333 0.0319(13) 0.0408(16) 0.0241(12) 0.0090(12) -0.0056(11) -0.0113(12)
C334 0.0383(14) 0.0349(15) 0.0239(12) 0.0062(12) 0.0013(11) -0.0051(12)
N401 0.0525(16) 0.0369(16) 0.0487(16) 0.0108(13) 0.0151(13) 0.0046(12)
C402 0.0343(13) 0.0318(16) 0.0354(14) 0.0082(12) 0.0065(12) 0.0023(11)
C403 0.0442(17) 0.0308(17) 0.071(2) 0.0065(16) 0.0087(17) -0.0002(13)
N1 0.0299(10) 0.0183(10) 0.0199(9) 0.0026(8) -0.0002(8) 0.0010(8)
C2 0.0302(12) 0.0182(12) 0.0224(11) 0.0036(10) 0.0023(10) 0.0012(10)
C3 0.0353(13) 0.0218(12) 0.0262(12) 0.0079(10) -0.0007(11) -0.0021(10)
C4 0.0307(12) 0.0216(12) 0.0297(13) 0.0050(11) 0.0026(10) -0.0036(10)
C5 0.0281(12) 0.0216(12) 0.0226(11) 0.0014(10) -0.0006(10) 0.0001(10)
C6 0.0261(11) 0.0185(11) 0.0203(11) 0.0017(9) 0.0025(9) 0.0027(9)
C7 0.0318(12) 0.0185(12) 0.0233(11) 0.0054(10) 0.0010(10) 0.0025(10)
C8 0.0335(12) 0.0195(12) 0.0219(11) 0.0059(10) -0.0002(10) 0.0024(10)
N9 0.0418(12) 0.0219(11) 0.0265(11) 0.0082(9) -0.0070(10) -0.0030(9)
N10 0.0432(12) 0.0204(11) 0.0281(11) 0.0105(9) -0.0069(10) -0.0011(9)
N11 0.0310(10) 0.0166(10) 0.0233(10) 0.0046(8) -0.0027(9) 0.0001(8)
C12 0.0291(12) 0.0240(13) 0.0265(12) 0.0063(11) -0.0054(10) 0.0009(10)
C13 0.0332(12) 0.0197(12) 0.0232(11) 0.0041(10) -0.0051(10) -0.0028(10)
O14 0.0365(9) 0.0213(9) 0.0213(8) 0.0049(7) -0.0003(7) 0.0022(7)
C15 0.0255(11) 0.0209(12) 0.0255(12) 0.0035(10) -0.0043(10) -0.0013(9)
C16 0.0353(13) 0.0232(13) 0.0290(13) 0.0104(11) 0.0014(11) -0.0017(10)
C17 0.0346(13) 0.0255(13) 0.0256(12) 0.0058(11) 0.0041(11) -0.0023(11)
C18 0.0266(11) 0.0201(12) 0.0262(12) 0.0034(10) -0.0043(10) -0.0004(9)
C19 0.0347(13) 0.0209(12) 0.0249(12) 0.0077(10) -0.0043(10) -0.0010(10)
C20 0.0345(13) 0.0247(13) 0.0218(11) 0.0055(10) -0.0009(10) -0.0009(10)
O21 0.0351(9) 0.0199(9) 0.0243(9) 0.0036(7) 0.0003(7) 0.0010(7)
C22 0.0361(13) 0.0243(13) 0.0264(13) 0.0062(11) 0.0005(11) 0.0021(11)
C23 0.0347(13) 0.0268(14) 0.0267(13) 0.0032(11) -0.0008(11) 0.0018(11)
N24 0.0310(10) 0.0197(10) 0.0264(10) 0.0014(9) -0.0021(9) -0.0020(8)
C25 0.0318(12) 0.0218(12) 0.0197(11) 0.0033(10) 0.0029(10) -0.0018(10)
O26 0.0345(9) 0.0247(10) 0.0278(9) -0.0024(8) -0.0043(8) -0.0028(8)
C27 0.0332(12) 0.0173(11) 0.0207(11) 0.0039(9) 0.0027(10) -0.0037(10)
C28 0.0334(12) 0.0155(11) 0.0215(11) 0.0048(9) 0.0042(10) -0.0026(9)
C29 0.0333(12) 0.0174(11) 0.0206(11) 0.0066(10) 0.0034(10) -0.0029(10)
C30 0.0328(12) 0.0181(12) 0.0265(12) 0.0071(10) 0.0027(10) -0.0001(10)
C31 0.0391(13) 0.0134(11) 0.0279(12) 0.0025(10) 0.0066(11) -0.0005(10)
C32 0.0372(13) 0.0158(12) 0.0238(12) 0.0027(10) 0.0011(10) -0.0050(10)
O33 0.0416(10) 0.0286(10) 0.0272(9) 0.0095(8) -0.0016(8) 0.0005(8)
C34 0.0318(12) 0.0229(12) 0.0213(11) 0.0075(10) 0.0029(10) -0.0016(10)
N35 0.0361(11) 0.0227(11) 0.0222(10) 0.0020(9) -0.0048(9) -0.0009(9)
C36 0.0361(13) 0.0242(13) 0.0255(12) -0.0009(11) -0.0034(11) -0.0020(11)
C37 0.0338(13) 0.0210(12) 0.0220(12) -0.0002(10) -0.0059(10) -0.0024(10)
O38 0.0288(9) 0.0241(9) 0.0252(9) -0.0009(8) -0.0042(7) 0.0003(7)
C39 0.0310(12) 0.0189(12) 0.0224(11) 0.0043(10) -0.0020(10) 0.0002(10)
C40 0.0307(12) 0.0199(12) 0.0221(11) 0.0031(10) -0.0056(10) -0.0038(10)
C41 0.0243(11) 0.0198(12) 0.0261(12) 0.0073(10) -0.0057(10) -0.0027(9)
C42 0.0301(12) 0.0143(11) 0.0238(11) 0.0038(9) -0.0030(10) 0.0006(9)
C43 0.0299(12) 0.0185(12) 0.0251(12) 0.0021(10) -0.0068(10) -0.0010(10)
C44 0.0254(11) 0.0207(12) 0.0281(12) 0.0034(10) -0.0074(10) -0.0011(9)
O45 0.0267(8) 0.0211(9) 0.0270(9) 0.0003(7) -0.0042(7) 0.0020(7)
C46 0.0251(11) 0.0208(12) 0.0276(12) 0.0078(10) -0.0037(10) -0.0007(9)
C47 0.0281(12) 0.0229(12) 0.0211(11) 0.0068(10) -0.0008(10) 0.0002(10)
N48 0.0255(9) 0.0195(10) 0.0190(9) 0.0013(8) -0.0015(8) 0.0008(8)
N49 0.0295(10) 0.0209(11) 0.0219(10) 0.0007(9) -0.0023(8) -0.0007(8)
N50 0.0313(10) 0.0202(10) 0.0211(10) 0.0027(8) -0.0009(8) 0.0008(8)
C51 0.0259(11) 0.0199(12) 0.0187(11) 0.0038(9) -0.0009(9) 0.0012(9)
C52 0.0257(11) 0.0192(12) 0.0203(11) 0.0029(9) 0.0032(9) 0.0036(9)
N101 0.0312(10) 0.0206(10) 0.0210(10) 0.0035(8) -0.0016(8) -0.0005(8)
C102 0.0296(12) 0.0197(12) 0.0210(11) 0.0031(10) -0.0010(10) -0.0009(10)
C103 0.0374(13) 0.0219(13) 0.0244(12) 0.0064(10) -0.0028(11) -0.0040(10)
C104 0.0379(14) 0.0265(14) 0.0289(13) 0.0053(11) -0.0045(11) -0.0074(11)
C105 0.0314(12) 0.0241(13) 0.0269(12) 0.0018(11) -0.0045(10) -0.0044(10)
C106 0.0298(12) 0.0189(12) 0.0202(11) 0.0004(10) -0.0007(9) 0.0002(10)
C107 0.0300(12) 0.0208(12) 0.0217(11) 0.0057(10) -0.0001(10) 0.0009(10)
C108 0.0286(12) 0.0191(12) 0.0237(11) 0.0071(10) -0.0004(10) 0.0007(9)
N109 0.0318(11) 0.0224(11) 0.0284(11) 0.0081(9) -0.0062(9) -0.0048(9)
N110 0.0331(11) 0.0201(11) 0.0294(11) 0.0083(9) -0.0057(9) -0.0024(9)
N111 0.0265(10) 0.0188(10) 0.0222(10) 0.0039(8) 0.0002(8) 0.0002(8)
C112 0.0239(11) 0.0197(12) 0.0269(12) 0.0046(10) -0.0018(10) -0.0021(9)
C113 0.0294(12) 0.0214(12) 0.0228(11) 0.0030(10) -0.0047(10) 0.0004(10)
O114 0.0317(9) 0.0195(9) 0.0233(8) 0.0058(7) 0.0009(7) 0.0035(7)
C115 0.0227(11) 0.0180(11) 0.0226(11) 0.0028(10) -0.0057(9) -0.0008(9)
C116 0.0258(11) 0.0216(12) 0.0244(11) 0.0063(10) -0.0032(9) -0.0035(9)
C117 0.0276(12) 0.0167(11) 0.0293(12) 0.0059(10) -0.0067(10) -0.0034(9)
C118 0.0249(11) 0.0174(12) 0.0255(12) 0.0015(10) -0.0075(10) 0.0009(9)
C119 0.0245(11) 0.0195(12) 0.0248(12) 0.0049(10) -0.0031(9) -0.0024(9)
C120 0.0262(11) 0.0146(11) 0.0243(11) 0.0030(10) -0.0067(9) -0.0028(9)
O121 0.0305(9) 0.0165(9) 0.0315(9) 0.0022(7) -0.0002(8) -0.0003(7)
C122 0.0292(12) 0.0199(12) 0.0274(12) 0.0036(10) -0.0030(10) 0.0022(10)
C123 0.0333(13) 0.0210(13) 0.0276(12) 0.0032(11) -0.0051(11) 0.0051(10)
N124 0.0298(10) 0.0197(10) 0.0262(10) 0.0024(9) -0.0059(9) 0.0016(8)
O125 0.0344(9) 0.0231(9) 0.0320(10) 0.0034(8) -0.0120(8) -0.0012(8)
C126 0.0237(11) 0.0219(12) 0.0207(11) 0.0027(10) 0.0022(9) 0.0014(9)
C127 0.0252(11) 0.0192(12) 0.0202(11) 0.0038(9) 0.0032(9) 0.0009(9)
C128 0.0269(11) 0.0187(11) 0.0189(11) 0.0024(9) 0.0029(9) 0.0006(9)
C129 0.0277(11) 0.0230(12) 0.0192(11) 0.0055(10) 0.0022(9) 0.0021(10)
C130 0.0376(13) 0.0183(12) 0.0263(12) 0.0059(10) 0.0010(11) 0.0055(10)
C131 0.0399(14) 0.0170(12) 0.0269(13) 0.0018(10) 0.0002(11) 0.0019(10)
C132 0.0312(12) 0.0217(12) 0.0211(11) 0.0028(10) -0.0002(10) -0.0023(10)
O133 0.0421(10) 0.0298(10) 0.0275(9) 0.0105(8) -0.0074(8) 0.0012(8)
C134 0.0286(12) 0.0245(12) 0.0196(11) 0.0040(10) 0.0001(10) 0.0037(10)
N135 0.0332(11) 0.0229(11) 0.0195(10) 0.0034(9) -0.0059(8) 0.0003(9)
C136 0.0317(12) 0.0265(13) 0.0227(12) 0.0016(11) -0.0050(10) 0.0010(10)
C137 0.0301(12) 0.0255(13) 0.0201(11) 0.0017(10) -0.0063(10) 0.0018(10)
O138 0.0280(8) 0.0256(9) 0.0218(8) -0.0013(7) -0.0045(7) 0.0011(7)
C139 0.0285(12) 0.0178(11) 0.0218(11) 0.0020(10) -0.0015(10) -0.0030(9)
C140 0.0308(12) 0.0254(13) 0.0226(12) 0.0018(10) -0.0040(10) -0.0026(10)
C141 0.0264(11) 0.0243(13) 0.0275(12) 0.0043(11) -0.0041(10) -0.0003(10)
C142 0.0276(11) 0.0181(12) 0.0252(12) 0.0035(10) -0.0016(10) -0.0026(9)
C143 0.0325(12) 0.0213(12) 0.0195(11) 0.0040(10) -0.0051(10) -0.0035(10)
C144 0.0281(12) 0.0232(12) 0.0248(12) 0.0065(10) -0.0056(10) -0.0006(10)
O145 0.0309(9) 0.0274(10) 0.0215(8) 0.0020(8) -0.0050(7) 0.0035(7)
C146 0.0378(13) 0.0246(13) 0.0195(11) 0.0045(10) -0.0034(10) 0.0013(11)
C147 0.0379(13) 0.0237(13) 0.0198(11) 0.0057(10) -0.0003(10) 0.0006(11)
N148 0.0331(11) 0.0206(10) 0.0181(9) 0.0022(8) -0.0036(8) -0.0000(9)
N149 0.0384(12) 0.0246(11) 0.0222(10) 0.0025(9) -0.0071(9) -0.0019(9)
N150 0.0377(11) 0.0239(11) 0.0233(10) 0.0029(9) -0.0067(9) -0.0006(9)
C151 0.0296(12) 0.0214(12) 0.0196(11) 0.0016(10) -0.0014(10) 0.0008(10)
C152 0.0312(12) 0.0223(12) 0.0183(11) -0.0006(10) -0.0021(10) 0.0003(10)
Br2 0.0570(2) 0.02249(15) 0.04046(17) 0.00979(13) -0.02191(14) -0.01074(13)
Br1 0.03896(17) 0.02118(15) 0.0576(2) 0.01016(13) -0.00512(14) -0.00227(11)
O501 0.075(4) 0.105(6) 0.079(4) 0.023(4) 0.010(3) -0.012(4)

loop_
_atom_type_symbol
_atom_type_scat_dispersion_real
_atom_type_scat_dispersion_imag
_atom_type_scat_Cromer_Mann_a1
_atom_type_scat_Cromer_Mann_b1
_atom_type_scat_Cromer_Mann_a2
_atom_type_scat_Cromer_Mann_b2
_atom_type_scat_Cromer_Mann_a3
_atom_type_scat_Cromer_Mann_b3
_atom_type_scat_Cromer_Mann_a4
_atom_type_scat_Cromer_Mann_b4
_atom_type_scat_Cromer_Mann_c
_atom_type_scat_source
C 0.0033 0.0016 2.3100 20.8439 1.0200 10.2075 1.5886 0.5687 0.8650 51.6512 0.2156 'International Tables Vol C 4.2.6.8 and 6.1.1.4'
H 0.0000 0.0000 0.4930 10.5109 0.3229 26.1257 0.1402 3.1424 0.0408 57.7998 0.0030 'International Tables Vol C 4.2.6.8 and 6.1.1.4'
N 0.0061 0.0033 12.2126 0.0057 3.1322 9.8933 2.0125 28.9975 1.1663 0.5826 -11.5290 'International Tables Vol C 4.2.6.8 and 6.1.1.4'
O 0.0106 0.0060 3.0485 13.2771 2.2868 5.7011 1.5463 0.3239 0.8670 32.9089 0.2508 'International Tables Vol C 4.2.6.8 and 6.1.1.4'
Br -0.2901 2.4595 17.1789 2.1723 5.2358 16.5796 5.6377 0.2609 3.9851 41.4328 2.9557 'International Tables Vol C 4.2.6.8 and 6.1.1.4'

loop_
_geom_angle_atom_site_label_1
_geom_angle_site_symmetry_1
_geom_angle_atom_site_label_2
_geom_angle_site_symmetry_2
_geom_angle_atom_site_label_3
_geom_angle_site_symmetry_3
_geom_angle
_geom_angle_publ_flag
C202 . N201 . C211 . 111.20(19) yes
C202 . N201 . C221 . 105.86(19) yes
C211 . N201 . C221 . 111.54(19) yes
C202 . N201 . C231 . 111.09(19) yes
C211 . N201 . C231 . 105.76(18) yes
C221 . N201 . C231 . 111.50(19) yes
N201 . C202 . C203 . 115.5(2) yes
N201 . C202 . H2021 . 107.1 no
C203 . C202 . H2021 . 110.6 no
N201 . C202 . H2022 . 106.2 no
C203 . C202 . H2022 . 108.4 no
H2021 . C202 . H2022 . 108.9 no
C202 . C203 . C204 . 110.8(2) yes
C202 . C203 . H2031 . 108.9 no
C204 . C203 . H2031 . 109.3 no
C202 . C203 . H2032 . 109.6 no
C204 . C203 . H2032 . 109.4 no
H2031 . C203 . H2032 . 108.9 no
C203 . C204 . C205 . 111.5(3) yes
C203 . C204 . H2041 . 107.8 no
C205 . C204 . H2041 . 111.7 no
C203 . C204 . H2042 . 109.7 no
C205 . C204 . H2042 . 108.7 no
H2041 . C204 . H2042 . 107.4 no
C204 . C205 . H2052 . 109.9 no
C204 . C205 . H2053 . 110.4 no
H2052 . C205 . H2053 . 109.5 no
C204 . C205 . H2051 . 109.3 no
H2052 . C205 . H2051 . 108.9 no
H2053 . C205 . H2051 . 108.8 no
N201 . C211 . C212 . 116.3(2) yes
N201 . C211 . H2111 . 106.8 no
C212 . C211 . H2111 . 109.0 no
N201 . C211 . H2112 . 106.8 no
C212 . C211 . H2112 . 108.1 no
H2111 . C211 . H2112 . 109.7 no
C211 . C212 . C213 . 109.5(2) yes
C211 . C212 . H2121 . 109.9 no
C213 . C212 . H2121 . 109.4 no
C211 . C212 . H2122 . 110.0 no
C213 . C212 . H2122 . 109.6 no
H2121 . C212 . H2122 . 108.4 no
C212 . C213 . C214 . 112.8(2) yes
C212 . C213 . H2131 . 109.1 no
C214 . C213 . H2131 . 109.6 no
C212 . C213 . H2132 . 107.8 no
C214 . C213 . H2132 . 108.8 no
H2131 . C213 . H2132 . 108.7 no
C213 . C214 . H2142 . 109.6 no
C213 . C214 . H2143 . 111.0 no
H2142 . C214 . H2143 . 109.5 no
C213 . C214 . H2141 . 109.6 no
H2142 . C214 . H2141 . 107.7 no
H2143 . C214 . H2141 . 109.4 no
N201 . C221 . C222 . 115.4(2) yes
N201 . C221 . H2211 . 108.1 no
C222 . C221 . H2211 . 108.5 no
N201 . C221 . H2212 . 107.3 no
C222 . C221 . H2212 . 108.0 no
H2211 . C221 . H2212 . 109.4 no
C221 . C222 . C223 . 110.8(2) yes
C221 . C222 . H2221 . 109.1 no
C223 . C222 . H2221 . 107.8 no
C221 . C222 . H2222 . 109.7 no
C223 . C222 . H2222 . 110.5 no
H2221 . C222 . H2222 . 109.0 no
C222 . C223 . C224 . 114.6(2) yes
C222 . C223 . H2231 . 107.8 no
C224 . C223 . H2231 . 108.0 no
C222 . C223 . H2232 . 108.2 no
C224 . C223 . H2232 . 109.3 no
H2231 . C223 . H2232 . 108.7 no
C223 . C224 . H2242 . 110.7 no
C223 . C224 . H2243 . 109.7 no
H2242 . C224 . H2243 . 108.5 no
C223 . C224 . H2241 . 110.3 no
H2242 . C224 . H2241 . 108.9 no
H2243 . C224 . H2241 . 108.8 no
N201 . C231 . C232 . 115.86(19) yes
N201 . C231 . H2311 . 106.3 no
C232 . C231 . H2311 . 109.3 no
N201 . C231 . H2312 . 106.6 no
C232 . C231 . H2312 . 109.4 no
H2311 . C231 . H2312 . 109.2 no
C231 . C232 . C233 . 110.2(2) yes
C231 . C232 . H2321 . 109.8 no
C233 . C232 . H2321 . 108.5 no
C231 . C232 . H2322 . 109.4 no
C233 . C232 . H2322 . 108.7 no
H2321 . C232 . H2322 . 110.2 no
C232 . C233 . C234 . 114.0(2) yes
C232 . C233 . H2331 . 109.8 no
C234 . C233 . H2331 . 108.7 no
C232 . C233 . H2332 . 107.7 no
C234 . C233 . H2332 . 107.9 no
H2331 . C233 . H2332 . 108.5 no
C233 . C234 . H2342 . 108.8 no
C233 . C234 . H2343 . 110.4 no
H2342 . C234 . H2343 . 109.6 no
C233 . C234 . H2341 . 108.2 no
H2342 . C234 . H2341 . 109.7 no
H2343 . C234 . H2341 . 110.1 no
C302 . N301 . C311 . 111.89(19) yes
C302 . N301 . C321 . 106.13(19) yes
C311 . N301 . C321 . 111.73(19) yes
C302 . N301 . C331 . 110.91(19) yes
C311 . N301 . C331 . 104.36(18) yes
C321 . N301 . C331 . 111.95(19) yes
N301 . C302 . C303 . 116.1(2) yes
N301 . C302 . H3021 . 106.4 no
C303 . C302 . H3021 . 109.6 no
N301 . C302 . H3022 . 106.3 no
C303 . C302 . H3022 . 108.7 no
H3021 . C302 . H3022 . 109.6 no
C302 . C303 . C304 . 109.9(2) yes
C302 . C303 . H3031 . 109.9 no
C304 . C303 . H3031 . 107.6 no
C302 . C303 . H3032 . 110.5 no
C304 . C303 . H3032 . 110.1 no
H3031 . C303 . H3032 . 108.7 no
C303 . C304 . C305 . 112.9(3) yes
C303 . C304 . H3041 . 109.2 no
C305 . C304 . H3041 . 108.9 no
C303 . C304 . H3042 . 108.5 no
C305 . C304 . H3042 . 108.9 no
H3041 . C304 . H3042 . 108.3 no
C304 . C305 . H3052 . 109.5 no
C304 . C305 . H3053 . 110.5 no
H3052 . C305 . H3053 . 109.3 no
C304 . C305 . H3051 . 109.9 no
H3052 . C305 . H3051 . 109.1 no
H3053 . C305 . H3051 . 108.6 no
N301 . C311 . C312 . 117.6(2) yes
N301 . C311 . H3111 . 106.6 no
C312 . C311 . H3111 . 109.3 no
N301 . C311 . H3112 . 106.6 no
C312 . C311 . H3112 . 108.2 no
H3111 . C311 . H3112 . 108.3 no
C311 . C312 . C313 . 107.2(2) yes
C311 . C312 . H3121 . 109.7 no
C313 . C312 . H3121 . 109.7 no
C311 . C312 . H3122 . 109.9 no
C313 . C312 . H3122 . 110.5 no
H3121 . C312 . H3122 . 109.8 no
C312 . C313 . C314 . 115.3(2) yes
C312 . C313 . H3131 . 109.5 no
C314 . C313 . H3131 . 107.3 no
C312 . C313 . H3132 . 106.6 no
C314 . C313 . H3132 . 107.4 no
H3131 . C313 . H3132 . 110.8 no
C313 . C314 . H3142 . 110.7 no
C313 . C314 . H3143 . 109.4 no
H3142 . C314 . H3143 . 109.0 no
C313 . C314 . H3141 . 110.1 no
H3142 . C314 . H3141 . 107.7 no
H3143 . C314 . H3141 . 109.9 no
N301 . C321 . C322 . 116.1(2) yes
N301 . C321 . H3211 . 106.8 no
C322 . C321 . H3211 . 108.4 no
N301 . C321 . H3212 . 107.9 no
C322 . C321 . H3212 . 108.3 no
H3211 . C321 . H3212 . 109.2 no
C321 . C322 . C323 . 108.6(2) yes
C321 . C322 . H3221 . 109.8 no
C323 . C322 . H3221 . 109.1 no
C321 . C322 . H3222 . 110.0 no
C323 . C322 . H3222 . 109.1 no
H3221 . C322 . H3222 . 110.2 no
C322 . C323 . C324 . 112.1(2) yes
C322 . C323 . H3231 . 107.9 no
C324 . C323 . H3231 . 108.0 no
C322 . C323 . H3232 . 110.1 no
C324 . C323 . H3232 . 108.6 no
H3231 . C323 . H3232 . 110.1 no
C323 . C324 . H3242 . 111.3 no
C323 . C324 . H3243 . 110.8 no
H3242 . C324 . H3243 . 109.1 no
C323 . C324 . H3241 . 109.2 no
H3242 . C324 . H3241 . 108.2 no
H3243 . C324 . H3241 . 108.2 no
N301 . C331 . C332 . 117.3(2) yes
N301 . C331 . H3311 . 105.3 no
C332 . C331 . H3311 . 108.2 no
N301 . C331 . H3312 . 106.3 no
C332 . C331 . H3312 . 109.8 no
H3311 . C331 . H3312 . 109.8 no
C331 . C332 . C333 . 109.0(2) yes
C331 . C332 . H3321 . 109.4 no
C333 . C332 . H3321 . 109.4 no
C331 . C332 . H3322 . 111.3 no
C333 . C332 . H3322 . 109.2 no
H3321 . C332 . H3322 . 108.5 no
C332 . C333 . C334 . 114.1(2) yes
C332 . C333 . H3331 . 109.3 no
C334 . C333 . H3331 . 108.8 no
C332 . C333 . H3332 . 107.4 no
C334 . C333 . H3332 . 108.0 no
H3331 . C333 . H3332 . 109.2 no
C333 . C334 . H3342 . 109.4 no
C333 . C334 . H3343 . 110.7 no
H3342 . C334 . H3343 . 108.8 no
C333 . C334 . H3341 . 109.6 no
H3342 . C334 . H3341 . 108.9 no
H3343 . C334 . H3341 . 109.4 no
N401 . C402 . C403 . 179.1(4) yes
C402 . C403 . H4031 . 108.1 no
C402 . C403 . H4032 . 108.9 no
H4031 . C403 . H4032 . 110.3 no
C402 . C403 . H4033 . 109.0 no
H4031 . C403 . H4033 . 110.5 no
H4032 . C403 . H4033 . 110.0 no
C2 . N1 . C6 . 117.2(2) yes
N1 . C2 . C3 . 123.3(2) yes
N1 . C2 . C7 . 116.8(2) yes
C3 . C2 . C7 . 119.9(2) yes
C2 . C3 . C4 . 118.6(2) yes
C2 . C3 . H31 . 120.1 no
C4 . C3 . H31 . 121.3 no
C3 . C4 . C5 . 119.1(2) yes
C3 . C4 . H41 . 119.8 no
C5 . C4 . H41 . 121.1 no
C4 . C5 . C6 . 118.6(2) yes
C4 . C5 . H51 . 121.7 no
C6 . C5 . H51 . 119.7 no
C5 . C6 . N1 . 123.2(2) yes
C5 . C6 . C52 . 120.2(2) yes
N1 . C6 . C52 . 116.6(2) yes
C2 . C7 . C8 . 130.6(2) yes
C2 . C7 . N9 . 121.3(2) yes
C8 . C7 . N9 . 108.2(2) yes
C7 . C8 . N11 . 105.2(2) yes
C7 . C8 . H81 . 129.5 no
N11 . C8 . H81 . 125.2 no
C7 . N9 . N10 . 108.8(2) yes
N9 . N10 . N11 . 106.9(2) yes
N10 . N11 . C8 . 111.0(2) yes
N10 . N11 . C12 . 118.8(2) yes
C8 . N11 . C12 . 130.0(2) yes
N11 . C12 . C13 . 111.9(2) yes
N11 . C12 . H121 . 106.8 no
C13 . C12 . H121 . 109.2 no
N11 . C12 . H122 . 110.6 no
C13 . C12 . H122 . 110.5 no
H121 . C12 . H122 . 107.6 no
C12 . C13 . O14 . 108.6(2) yes
C12 . C13 . H131 . 109.2 no
O14 . C13 . H131 . 109.7 no
C12 . C13 . H132 . 111.1 no
O14 . C13 . H132 . 110.3 no
H131 . C13 . H132 . 108.0 no
C13 . O14 . C15 . 115.35(19) yes
O14 . C15 . C16 . 123.9(2) yes
O14 . C15 . C20 . 116.8(2) yes
C16 . C15 . C20 . 119.3(2) yes
C15 . C16 . C17 . 120.3(3) yes
C15 . C16 . H161 . 120.7 no
C17 . C16 . H161 . 118.9 no
C16 . C17 . C18 . 120.2(2) yes
C16 . C17 . H171 . 119.5 no
C18 . C17 . H171 . 120.4 no
C17 . C18 . C19 . 119.7(2) yes
C17 . C18 . O21 . 124.3(2) yes
C19 . C18 . O21 . 116.0(2) yes
C18 . C19 . C20 . 120.1(2) yes
C18 . C19 . H191 . 120.3 no
C20 . C19 . H191 . 119.6 no
C15 . C20 . C19 . 120.5(2) yes
C15 . C20 . H201 . 119.8 no
C19 . C20 . H201 . 119.7 no
C18 . O21 . C22 . 116.1(2) yes
O21 . C22 . C23 . 108.5(2) yes
O21 . C22 . H222 . 110.9 no
C23 . C22 . H222 . 108.8 no
O21 . C22 . H221 . 110.4 no
C23 . C22 . H221 . 109.7 no
H222 . C22 . H221 . 108.6 no
C22 . C23 . N24 . 112.6(2) yes
C22 . C23 . H232 . 107.8 no
N24 . C23 . H232 . 108.4 no
C22 . C23 . H231 . 109.6 no
N24 . C23 . H231 . 109.3 no
H232 . C23 . H231 . 109.1 no
C23 . N24 . C25 . 118.2(2) yes
C23 . N24 . H241 . 123.0 no
C25 . N24 . H241 . 118.4 no
N24 . C25 . O26 . 122.1(3) yes
N24 . C25 . C27 . 117.5(2) yes
O26 . C25 . C27 . 120.3(2) yes
C25 . C27 . C28 . 122.5(2) yes
C25 . C27 . C32 . 118.4(2) yes
C28 . C27 . C32 . 119.1(3) yes
C27 . C28 . C29 . 120.6(2) yes
C27 . C28 . H281 . 119.2 no
C29 . C28 . H281 . 120.2 no
C28 . C29 . C30 . 120.0(2) yes
C28 . C29 . C34 . 121.5(2) yes
C30 . C29 . C34 . 118.5(2) yes
C29 . C30 . C31 . 119.8(3) yes
C29 . C30 . H301 . 120.2 no
C31 . C30 . H301 . 120.0 no
C30 . C31 . C32 . 120.2(2) yes
C30 . C31 . H311 . 119.4 no
C32 . C31 . H311 . 120.5 no
C27 . C32 . C31 . 120.4(2) yes
C27 . C32 . H321 . 118.5 no
C31 . C32 . H321 . 121.1 no
C29 . C34 . O33 . 120.9(2) yes
C29 . C34 . N35 . 115.3(2) yes
O33 . C34 . N35 . 123.7(3) yes
C34 . N35 . C36 . 121.5(2) yes
C34 . N35 . H351 . 120.3 no
C36 . N35 . H351 . 117.8 no
N35 . C36 . C37 . 109.8(2) yes
N35 . C36 . H361 . 109.3 no
C37 . C36 . H361 . 110.2 no
N35 . C36 . H362 . 107.8 no
C37 . C36 . H362 . 109.8 no
H361 . C36 . H362 . 109.9 no
C36 . C37 . O38 . 105.6(2) yes
C36 . C37 . H372 . 109.6 no
O38 . C37 . H372 . 109.7 no
C36 . C37 . H371 . 110.9 no
O38 . C37 . H371 . 111.2 no
H372 . C37 . H371 . 109.7 no
C37 . O38 . C39 . 117.1(2) yes
O38 . C39 . C40 . 124.8(2) yes
O38 . C39 . C44 . 115.5(2) yes
C40 . C39 . C44 . 119.7(2) yes
C39 . C40 . C41 . 120.2(2) yes
C39 . C40 . H401 . 120.5 no
C41 . C40 . H401 . 119.3 no
C40 . C41 . C42 . 119.8(2) yes
C40 . C41 . H411 . 120.6 no
C42 . C41 . H411 . 119.6 no
C41 . C42 . C43 . 119.9(2) yes
C41 . C42 . O45 . 125.9(2) yes
C43 . C42 . O45 . 114.2(2) yes
C42 . C43 . C44 . 120.1(2) yes
C42 . C43 . H431 . 119.7 no
C44 . C43 . H431 . 120.2 no
C39 . C44 . C43 . 120.3(2) yes
C39 . C44 . H441 . 119.8 no
C43 . C44 . H441 . 120.0 no
C42 . O45 . C46 . 116.96(19) yes
O45 . C46 . C47 . 107.3(2) yes
O45 . C46 . H462 . 109.8 no
C47 . C46 . H462 . 110.3 no
O45 . C46 . H461 . 110.0 no
C47 . C46 . H461 . 110.4 no
H462 . C46 . H461 . 109.0 no
C46 . C47 . N48 . 111.30(19) yes
C46 . C47 . H471 . 108.9 no
N48 . C47 . H471 . 108.4 no
C46 . C47 . H472 . 109.9 no
N48 . C47 . H472 . 108.3 no
H471 . C47 . H472 . 110.0 no
C47 . N48 . N49 . 120.9(2) yes
C47 . N48 . C51 . 128.1(2) yes
N49 . N48 . C51 . 110.9(2) yes
N48 . N49 . N50 . 107.4(2) yes
N49 . N50 . C52 . 108.7(2) yes
N48 . C51 . C52 . 104.4(2) yes
N48 . C51 . H511 . 126.5 no
C52 . C51 . H511 . 129.1 no
C6 . C52 . C51 . 128.9(2) yes
C6 . C52 . N50 . 122.6(2) yes
C51 . C52 . N50 . 108.5(2) yes
C102 . N101 . C106 . 117.3(2) yes
N101 . C102 . C103 . 122.8(2) yes
N101 . C102 . C107 . 115.9(2) yes
C103 . C102 . C107 . 121.3(2) yes
C102 . C103 . C104 . 118.6(3) yes
C102 . C103 . H1031 . 120.7 no
C104 . C103 . H1031 . 120.6 no
C103 . C104 . C105 . 119.6(3) yes
C103 . C104 . H1041 . 119.5 no
C105 . C104 . H1041 . 120.9 no
C104 . C105 . C106 . 118.2(3) yes
C104 . C105 . H1051 . 121.8 no
C106 . C105 . H1051 . 120.0 no
C105 . C106 . N101 . 123.4(2) yes
C105 . C106 . C152 . 120.1(2) yes
N101 . C106 . C152 . 116.5(2) yes
C102 . C107 . C108 . 129.4(2) yes
C102 . C107 . N109 . 122.1(2) yes
C108 . C107 . N109 . 108.4(2) yes
C107 . C108 . N111 . 104.5(2) yes
C107 . C108 . H1081 . 129.2 no
N111 . C108 . H1081 . 126.3 no
C107 . N109 . N110 . 109.1(2) yes
N109 . N110 . N111 . 106.8(2) yes
N110 . N111 . C108 . 111.2(2) yes
N110 . N111 . C112 . 118.7(2) yes
C108 . N111 . C112 . 130.1(2) yes
N111 . C112 . C113 . 113.0(2) yes
N111 . C112 . H1122 . 106.5 no
C113 . C112 . H1122 . 108.6 no
N111 . C112 . H1121 . 107.7 no
C113 . C112 . H1121 . 111.1 no
H1122 . C112 . H1121 . 110.0 no
C112 . C113 . O114 . 108.6(2) yes
C112 . C113 . H1131 . 111.1 no
O114 . C113 . H1131 . 110.0 no
C112 . C113 . H1132 . 108.6 no
O114 . C113 . H1132 . 109.3 no
H1131 . C113 . H1132 . 109.2 no
C113 . O114 . C115 . 114.13(18) yes
O114 . C115 . C116 . 118.2(2) yes
O114 . C115 . C120 . 121.7(2) yes
C116 . C115 . C120 . 120.0(2) yes
C115 . C116 . C117 . 120.0(2) yes
C115 . C116 . H1161 . 120.1 no
C117 . C116 . H1161 . 119.9 no
C116 . C117 . C118 . 120.4(2) yes
C116 . C117 . H1171 . 120.3 no
C118 . C117 . H1171 . 119.3 no
C117 . C118 . C119 . 119.6(2) yes
C117 . C118 . O121 . 116.7(2) yes
C119 . C118 . O121 . 123.6(2) yes
C118 . C119 . C120 . 119.8(2) yes
C118 . C119 . H1191 . 120.4 no
C120 . C119 . H1191 . 119.9 no
C119 . C120 . C115 . 120.1(2) yes
C119 . C120 . H1201 . 120.1 no
C115 . C120 . H1201 . 119.8 no
C118 . O121 . C122 . 116.54(19) yes
O121 . C122 . C123 . 108.9(2) yes
O121 . C122 . H1221 . 108.7 no
C123 . C122 . H1221 . 110.7 no
O121 . C122 . H1222 . 109.9 no
C123 . C122 . H1222 . 108.8 no
H1221 . C122 . H1222 . 109.7 no
C122 . C123 . N124 . 111.7(2) yes
C122 . C123 . H1231 . 108.5 no
N124 . C123 . H1231 . 108.7 no
C122 . C123 . H1232 . 109.0 no
N124 . C123 . H1232 . 108.8 no
H1231 . C123 . H1232 . 110.2 no
C123 . N124 . C126 . 121.8(2) yes
C123 . N124 . H1241 . 118.1 no
C126 . N124 . H1241 . 118.6 no
N124 . C126 . O125 . 122.7(3) yes
N124 . C126 . C127 . 117.7(2) yes
O125 . C126 . C127 . 119.5(2) yes
C126 . C127 . C128 . 123.4(2) yes
C126 . C127 . C132 . 117.4(2) yes
C128 . C127 . C132 . 119.1(2) yes
C127 . C128 . C129 . 120.4(2) yes
C127 . C128 . H1281 . 118.3 no
C129 . C128 . H1281 . 121.3 no
C128 . C129 . C130 . 120.0(2) yes
C128 . C129 . C134 . 122.0(2) yes
C130 . C129 . C134 . 118.0(2) yes
C129 . C130 . C131 . 119.6(2) yes
C129 . C130 . H1301 . 119.3 no
C131 . C130 . H1301 . 121.1 no
C130 . C131 . C132 . 120.3(2) yes
C130 . C131 . H1311 . 119.8 no
C132 . C131 . H1311 . 119.9 no
C127 . C132 . C131 . 120.6(2) yes
C127 . C132 . H1321 . 119.3 no
C131 . C132 . H1321 . 120.1 no
C129 . C134 . O133 . 120.3(2) yes
C129 . C134 . N135 . 116.2(2) yes
O133 . C134 . N135 . 123.6(2) yes
C134 . N135 . C136 . 120.9(2) yes
C134 . N135 . H1351 . 119.1 no
C136 . N135 . H1351 . 117.6 no
N135 . C136 . C137 . 108.1(2) yes
N135 . C136 . H1362 . 109.8 no
C137 . C136 . H1362 . 110.2 no
N135 . C136 . H1361 . 108.6 no
C137 . C136 . H1361 . 110.1 no
H1362 . C136 . H1361 . 110.0 no
C136 . C137 . O138 . 108.1(2) yes
C136 . C137 . H1372 . 109.4 no
O138 . C137 . H1372 . 108.7 no
C136 . C137 . H1371 . 110.7 no
O138 . C137 . H1371 . 110.7 no
H1372 . C137 . H1371 . 109.2 no
C137 . O138 . C139 . 115.18(19) yes
O138 . C139 . C140 . 123.7(2) yes
O138 . C139 . C144 . 116.7(2) yes
C140 . C139 . C144 . 119.6(2) yes
C139 . C140 . C141 . 119.9(2) yes
C139 . C140 . H1401 . 120.0 no
C141 . C140 . H1401 . 120.1 no
C140 . C141 . C142 . 120.4(2) yes
C140 . C141 . H1411 . 119.7 no
C142 . C141 . H1411 . 119.9 no
C141 . C142 . C143 . 120.1(2) yes
C141 . C142 . O145 . 114.5(2) yes
C143 . C142 . O145 . 125.4(2) yes
C142 . C143 . C144 . 119.5(2) yes
C142 . C143 . H1431 . 120.6 no
C144 . C143 . H1431 . 119.9 no
C139 . C144 . C143 . 120.4(2) yes
C139 . C144 . H1441 . 119.0 no
C143 . C144 . H1441 . 120.5 no
C142 . O145 . C146 . 117.8(2) yes
O145 . C146 . C147 . 107.2(2) yes
O145 . C146 . H1461 . 110.3 no
C147 . C146 . H1461 . 108.5 no
O145 . C146 . H1462 . 110.4 no
C147 . C146 . H1462 . 110.3 no
H1461 . C146 . H1462 . 110.0 no
C146 . C147 . N148 . 111.6(2) yes
C146 . C147 . H1471 . 108.7 no
N148 . C147 . H1471 . 108.0 no
C146 . C147 . H1472 . 109.4 no
N148 . C147 . H1472 . 108.4 no
H1471 . C147 . H1472 . 110.9 no
C147 . N148 . N149 . 119.6(2) yes
C147 . N148 . C151 . 128.9(2) yes
N149 . N148 . C151 . 111.4(2) yes
N148 . N149 . N150 . 106.9(2) yes
N149 . N150 . C152 . 108.9(2) yes
N148 . C151 . C152 . 104.2(2) yes
N148 . C151 . H1511 . 126.8 no
C152 . C151 . H1511 . 129.0 no
C106 . C152 . C151 . 129.3(2) yes
C106 . C152 . N150 . 122.1(2) yes
C151 . C152 . N150 . 108.5(2) yes
H5012 . O501 . H5011 . 77.5 no
O501 2_766 H5012 . O501 . 180.0 no

loop_
_geom_bond_atom_site_label_1
_geom_bond_site_symmetry_1
_geom_bond_atom_site_label_2
_geom_bond_site_symmetry_2
_geom_bond_distance
_geom_bond_publ_flag
N201 . C202 . 1.522(3) yes
N201 . C211 . 1.519(3) yes
N201 . C221 . 1.519(3) yes
N201 . C231 . 1.523(3) yes
C202 . C203 . 1.508(4) yes
C202 . H2021 . 0.959 no
C202 . H2022 . 0.957 no
C203 . C204 . 1.523(4) yes
C203 . H2031 . 0.971 no
C203 . H2032 . 0.974 no
C204 . C205 . 1.521(4) yes
C204 . H2041 . 0.964 no
C204 . H2042 . 0.971 no
C205 . H2052 . 0.956 no
C205 . H2053 . 0.958 no
C205 . H2051 . 0.969 no
C211 . C212 . 1.523(3) yes
C211 . H2111 . 0.963 no
C211 . H2112 . 0.963 no
C212 . C213 . 1.525(3) yes
C212 . H2121 . 0.971 no
C212 . H2122 . 0.970 no
C213 . C214 . 1.517(4) yes
C213 . H2131 . 0.971 no
C213 . H2132 . 0.980 no
C214 . H2142 . 0.969 no
C214 . H2143 . 0.962 no
C214 . H2141 . 0.957 no
C221 . C222 . 1.523(4) yes
C221 . H2211 . 0.956 no
C221 . H2212 . 0.954 no
C222 . C223 . 1.528(4) yes
C222 . H2221 . 0.956 no
C222 . H2222 . 0.969 no
C223 . C224 . 1.510(4) yes
C223 . H2231 . 0.970 no
C223 . H2232 . 0.975 no
C224 . H2242 . 0.955 no
C224 . H2243 . 0.947 no
C224 . H2241 . 0.960 no
C231 . C232 . 1.519(3) yes
C231 . H2311 . 0.968 no
C231 . H2312 . 0.965 no
C232 . C233 . 1.536(4) yes
C232 . H2321 . 0.970 no
C232 . H2322 . 0.965 no
C233 . C234 . 1.519(4) yes
C233 . H2331 . 0.962 no
C233 . H2332 . 0.972 no
C234 . H2342 . 0.963 no
C234 . H2343 . 0.953 no
C234 . H2341 . 0.963 no
N301 . C302 . 1.525(3) yes
N301 . C311 . 1.517(3) yes
N301 . C321 . 1.511(3) yes
N301 . C331 . 1.532(3) yes
C302 . C303 . 1.516(4) yes
C302 . H3021 . 0.974 no
C302 . H3022 . 0.957 no
C303 . C304 . 1.531(4) yes
C303 . H3031 . 0.960 no
C303 . H3032 . 0.968 no
C304 . C305 . 1.518(5) yes
C304 . H3041 . 0.965 no
C304 . H3042 . 0.987 no
C305 . H3052 . 0.964 no
C305 . H3053 . 0.957 no
C305 . H3051 . 0.958 no
C311 . C312 . 1.519(3) yes
C311 . H3111 . 0.970 no
C311 . H3112 . 0.965 no
C312 . C313 . 1.527(4) yes
C312 . H3121 . 0.966 no
C312 . H3122 . 0.975 no
C313 . C314 . 1.516(3) yes
C313 . H3131 . 0.971 no
C313 . H3132 . 0.977 no
C314 . H3142 . 0.957 no
C314 . H3143 . 0.953 no
C314 . H3141 . 0.971 no
C321 . C322 . 1.522(4) yes
C321 . H3211 . 0.963 no
C321 . H3212 . 0.964 no
C322 . C323 . 1.525(4) yes
C322 . H3221 . 0.986 no
C322 . H3222 . 0.970 no
C323 . C324 . 1.515(4) yes
C323 . H3231 . 0.967 no
C323 . H3232 . 0.967 no
C324 . H3242 . 0.962 no
C324 . H3243 . 0.962 no
C324 . H3241 . 0.967 no
C331 . C332 . 1.511(3) yes
C331 . H3311 . 0.966 no
C331 . H3312 . 0.978 no
C332 . C333 . 1.537(4) yes
C332 . H3321 . 0.966 no
C332 . H3322 . 0.967 no
C333 . C334 . 1.529(4) yes
C333 . H3331 . 0.972 no
C333 . H3332 . 0.970 no
C334 . H3342 . 0.957 no
C334 . H3343 . 0.958 no
C334 . H3341 . 0.964 no
N401 . C402 . 1.125(4) yes
C402 . C403 . 1.447(4) yes
C403 . H4031 . 0.961 no
C403 . H4032 . 0.961 no
C403 . H4033 . 0.959 no
N1 . C2 . 1.338(3) yes
N1 . C6 . 1.347(3) yes
C2 . C3 . 1.398(4) yes
C2 . C7 . 1.472(4) yes
C3 . C4 . 1.379(4) yes
C3 . H31 . 0.933 no
C4 . C5 . 1.382(4) yes
C4 . H41 . 0.935 no
C5 . C6 . 1.395(3) yes
C5 . H51 . 0.926 no
C6 . C52 . 1.469(3) yes
C7 . C8 . 1.370(4) yes
C7 . N9 . 1.366(3) yes
C8 . N11 . 1.342(3) yes
C8 . H81 . 0.930 no
N9 . N10 . 1.323(3) yes
N10 . N11 . 1.351(3) yes
N11 . C12 . 1.461(3) yes
C12 . C13 . 1.511(4) yes
C12 . H121 . 0.959 no
C12 . H122 . 0.965 no
C13 . O14 . 1.428(3) yes
C13 . H131 . 0.957 no
C13 . H132 . 0.968 no
O14 . C15 . 1.379(3) yes
C15 . C16 . 1.386(4) yes
C15 . C20 . 1.394(4) yes
C16 . C17 . 1.397(4) yes
C16 . H161 . 0.932 no
C17 . C18 . 1.382(4) yes
C17 . H171 . 0.931 no
C18 . C19 . 1.394(4) yes
C18 . O21 . 1.379(3) yes
C19 . C20 . 1.386(4) yes
C19 . H191 . 0.926 no
C20 . H201 . 0.934 no
O21 . C22 . 1.424(3) yes
C22 . C23 . 1.504(4) yes
C22 . H222 . 0.958 no
C22 . H221 . 0.963 no
C23 . N24 . 1.458(4) yes
C23 . H232 . 0.967 no
C23 . H231 . 0.967 no
N24 . C25 . 1.338(3) yes
N24 . H241 . 0.846 no
C25 . O26 . 1.233(3) yes
C25 . C27 . 1.497(4) yes
C27 . C28 . 1.393(4) yes
C27 . C32 . 1.400(3) yes
C28 . C29 . 1.386(4) yes
C28 . H281 . 0.939 no
C29 . C30 . 1.397(3) yes
C29 . C34 . 1.503(4) yes
C30 . C31 . 1.387(4) yes
C30 . H301 . 0.930 no
C31 . C32 . 1.386(4) yes
C31 . H311 . 0.929 no
C32 . H321 . 0.927 no
O33 . C34 . 1.230(3) yes
C34 . N35 . 1.348(3) yes
N35 . C36 . 1.456(3) yes
N35 . H351 . 0.862 no
C36 . C37 . 1.518(4) yes
C36 . H361 . 0.963 no
C36 . H362 . 0.958 no
C37 . O38 . 1.431(3) yes
C37 . H372 . 0.957 no
C37 . H371 . 0.972 no
O38 . C39 . 1.374(3) yes
C39 . C40 . 1.381(4) yes
C39 . C44 . 1.389(4) yes
C40 . C41 . 1.399(3) yes
C40 . H401 . 0.931 no
C41 . C42 . 1.381(4) yes
C41 . H411 . 0.934 no
C42 . C43 . 1.392(4) yes
C42 . O45 . 1.384(3) yes
C43 . C44 . 1.381(4) yes
C43 . H431 . 0.935 no
C44 . H441 . 0.936 no
O45 . C46 . 1.429(3) yes
C46 . C47 . 1.505(3) yes
C46 . H462 . 0.967 no
C46 . H461 . 0.967 no
C47 . N48 . 1.462(3) yes
C47 . H471 . 0.957 no
C47 . H472 . 0.961 no
N48 . N49 . 1.348(3) yes
N48 . C51 . 1.349(3) yes
N49 . N50 . 1.313(3) yes
N50 . C52 . 1.361(3) yes
C51 . C52 . 1.376(3) yes
C51 . H511 . 0.925 no
N101 . C102 . 1.350(3) yes
N101 . C106 . 1.337(3) yes
C102 . C103 . 1.396(4) yes
C102 . C107 . 1.467(4) yes
C103 . C104 . 1.379(4) yes
C103 . H1031 . 0.925 no
C104 . C105 . 1.375(4) yes
C104 . H1041 . 0.926 no
C105 . C106 . 1.402(4) yes
C105 . H1051 . 0.934 no
C106 . C152 . 1.466(4) yes
C107 . C108 . 1.376(3) yes
C107 . N109 . 1.363(3) yes
C108 . N111 . 1.346(3) yes
C108 . H1081 . 0.932 no
N109 . N110 . 1.314(3) yes
N110 . N111 . 1.355(3) yes
N111 . C112 . 1.464(3) yes
C112 . C113 . 1.509(3) yes
C112 . H1122 . 0.973 no
C112 . H1121 . 0.965 no
C113 . O114 . 1.431(3) yes
C113 . H1131 . 0.961 no
C113 . H1132 . 0.959 no
O114 . C115 . 1.393(3) yes
C115 . C116 . 1.387(3) yes
C115 . C120 . 1.385(3) yes
C116 . C117 . 1.384(4) yes
C116 . H1161 . 0.924 no
C117 . C118 . 1.390(4) yes
C117 . H1171 . 0.937 no
C118 . C119 . 1.393(3) yes
C118 . O121 . 1.378(3) yes
C119 . C120 . 1.396(3) yes
C119 . H1191 . 0.934 no
C120 . H1201 . 0.922 no
O121 . C122 . 1.431(3) yes
C122 . C123 . 1.508(3) yes
C122 . H1221 . 0.974 no
C122 . H1222 . 0.966 no
C123 . N124 . 1.451(3) yes
C123 . H1231 . 0.969 no
C123 . H1232 . 0.965 no
N124 . C126 . 1.331(3) yes
N124 . H1241 . 0.838 no
O125 . C126 . 1.241(3) yes
C126 . C127 . 1.499(4) yes
C127 . C128 . 1.392(3) yes
C127 . C132 . 1.398(4) yes
C128 . C129 . 1.387(4) yes
C128 . H1281 . 0.916 no
C129 . C130 . 1.400(4) yes
C129 . C134 . 1.506(4) yes
C130 . C131 . 1.390(4) yes
C130 . H1301 . 0.922 no
C131 . C132 . 1.378(4) yes
C131 . H1311 . 0.937 no
C132 . H1321 . 0.934 no
O133 . C134 . 1.229(3) yes
C134 . N135 . 1.343(3) yes
N135 . C136 . 1.462(3) yes
N135 . H1351 . 0.847 no
C136 . C137 . 1.514(3) yes
C136 . H1362 . 0.972 no
C136 . H1361 . 0.968 no
C137 . O138 . 1.430(3) yes
C137 . H1372 . 0.953 no
C137 . H1371 . 0.975 no
O138 . C139 . 1.383(3) yes
C139 . C140 . 1.386(4) yes
C139 . C144 . 1.396(3) yes
C140 . C141 . 1.387(4) yes
C140 . H1401 . 0.940 no
C141 . C142 . 1.384(4) yes
C141 . H1411 . 0.930 no
C142 . C143 . 1.389(4) yes
C142 . O145 . 1.384(3) yes
C143 . C144 . 1.390(4) yes
C143 . H1431 . 0.930 no
C144 . H1441 . 0.938 no
O145 . C146 . 1.422(3) yes
C146 . C147 . 1.509(4) yes
C146 . H1461 . 0.957 no
C146 . H1462 . 0.970 no
C147 . N148 . 1.461(3) yes
C147 . H1471 . 0.962 no
C147 . H1472 . 0.973 no
N148 . N149 . 1.350(3) yes
N148 . C151 . 1.346(3) yes
N149 . N150 . 1.315(3) yes
N150 . C152 . 1.362(3) yes
C151 . C152 . 1.379(4) yes
C151 . H1511 . 0.923 no
O501 . H5012 . 1.071 no
O501 . H5011 . 0.850 no

loop_
_geom_hbond_atom_site_label_D
_geom_hbond_site_symmetry_D
_geom_hbond_atom_site_label_H
_geom_hbond_site_symmetry_H
_geom_hbond_atom_site_label_A
_geom_hbond_site_symmetry_A
_geom_hbond_angle_DHA
_geom_hbond_distance_DH
_geom_hbond_distance_HA
_geom_hbond_distance_DA
_geom_hbond_publ_flag
C221 . H2212 . N401 . 156 0.95 2.43 3.321(4) yes
C233 . H2332 . O26 . 134 0.97 2.56 3.306(4) yes
C311 . H3111 . N150 2_676 156 0.97 2.53 3.433(4) yes
C323 . H3231 . O33 1_655 132 0.97 2.55 3.273(4) yes
C12 . H122 . O133 . 143 0.97 2.59 3.411(4) yes
C22 . H221 . O501 2_666 141 0.96 2.51 3.311(4) yes
C47 . H472 . O33 2_565 132 0.96 2.39 3.113(4) yes
C120 . H1201 . N9 1_565 174 0.92 2.55 3.465(4) yes
C147 . H1471 . O133 2_666 153 0.96 2.39 3.275(4) yes
C147 . H1472 . N401 . 139 0.97 2.44 3.239(4) yes
C151 . H1511 . O26 . 161 0.92 2.48 3.372(4) yes
O501 . H5012 . O501 2_766 180 1.07 1.07 2.142(4) yes
